data_7159615
loop_
_publ_author_name
'Zelentsova, Maria V.'
'Sandulenko, Irina V.'
'Ambartsumyan, Asmik A.'
'Danshina, Anastasia A.'
'Moiseev, Sergey K.'

_publ_section_title
;
 C(21)-Di- and monofluorinated scaffold for thevinol/orvinol-based opioid
 receptor ligands.
;
_journal_issue 45
_journal_name_full 'Organic &amp; biomolecular chemistry'
_journal_page_first 9091
_journal_page_last 9100
_journal_paper_doi 10.1039/d3ob01577g
_journal_volume 21
_journal_year 2023
_chemical_absolute_configuration rm
_chemical_formula_moiety 'C23 H27 F2 N O4'
_chemical_formula_sum 'C23 H27 F2 N O4'
_chemical_formula_weight 419.45
_space_group_crystal_system monoclinic
_space_group_IT_number 4
_space_group_name_Hall 'P 2yb'
_space_group_name_H-M_alt 'P 1 21 1'
_atom_sites_solution_hydrogens mixed
_audit_creation_date 2023-09-15
_audit_creation_method
;
Olex2 1.5
(compiled 2023.03.06 svn.rbb2c1857 for OlexSys, GUI svn.r6748)
;
_audit_update_record
;
2023-09-15 deposited with the CCDC.	2023-10-30 downloaded from the CCDC.
;
_cell_angle_alpha 90
_cell_angle_beta 107.946(3)
_cell_angle_gamma 90
_cell_formula_units_Z 2
_cell_length_a 8.7371(4)
_cell_length_b 13.1143(5)
_cell_length_c 8.7598(4)
_cell_measurement_reflns_used 2519
_cell_measurement_temperature 100
_cell_measurement_theta_max 30.13
_cell_measurement_theta_min 2.44
_cell_volume 954.87(7)
_computing_molecular_graphics 'Olex2 1.5 (Dolomanov et al., 2009)'
_computing_publication_material 'Olex2 1.5 (Dolomanov et al., 2009)'
_computing_structure_refinement 'XL  (Sheldrick, 2008)'
_computing_structure_solution 'SHELXT 2014/4 (Sheldrick, 2014)'
_diffrn_ambient_temperature 100.00
_diffrn_measured_fraction_theta_full 0.999
_diffrn_measured_fraction_theta_max 1.000
_diffrn_measurement_device_type 'Bruker Quest D8'
_diffrn_measurement_method '\f and \w scans'
_diffrn_radiation_type MoK\a
_diffrn_radiation_wavelength 0.71073
_diffrn_reflns_av_R_equivalents 0.0662
_diffrn_reflns_av_unetI/netI 0.0821
_diffrn_reflns_Laue_measured_fraction_full 0.999
_diffrn_reflns_Laue_measured_fraction_max 1.000
_diffrn_reflns_limit_h_max 11
_diffrn_reflns_limit_h_min -11
_diffrn_reflns_limit_k_max 17
_diffrn_reflns_limit_k_min -17
_diffrn_reflns_limit_l_max 11
_diffrn_reflns_limit_l_min -11
_diffrn_reflns_number 11851
_diffrn_reflns_point_group_measured_fraction_full 0.999
_diffrn_reflns_point_group_measured_fraction_max 0.998
_diffrn_reflns_theta_full 25.242
_diffrn_reflns_theta_max 27.997
_diffrn_reflns_theta_min 2.444
_exptl_absorpt_coefficient_mu 0.112
_exptl_absorpt_correction_T_max 0.7461
_exptl_absorpt_correction_T_min 0.6886
_exptl_absorpt_correction_type multi-scan
_exptl_absorpt_process_details
;
SADABS-2016/2 (Bruker,2016/2) was used for absorption correction.
wR2(int) was 0.1149 before and 0.0519 after correction.
The Ratio of minimum to maximum transmission is 0.9229.
The \l/2 correction factor is Not present.
;
_exptl_crystal_colour colourless
_exptl_crystal_colour_primary colourless
_exptl_crystal_density_diffrn 1.459
_exptl_crystal_description prism
_exptl_crystal_F_000 444
_exptl_crystal_size_max 0.25
_exptl_crystal_size_mid 0.2
_exptl_crystal_size_min 0.15
_refine_diff_density_max 0.305
_refine_diff_density_min -0.303
_refine_diff_density_rms 0.060
_refine_ls_abs_structure_details
;
 Flack x determined using 1346 quotients [(I+)-(I-)]/[(I+)+(I-)]
 (Parsons, Flack and Wagner, Acta Cryst. B69 (2013) 249-259).
;
_refine_ls_abs_structure_Flack -0.6(7)
_refine_ls_extinction_method none
_refine_ls_goodness_of_fit_ref 1.027
_refine_ls_hydrogen_treatment constr
_refine_ls_matrix_type full
_refine_ls_number_parameters 287
_refine_ls_number_reflns 4617
_refine_ls_number_restraints 16
_refine_ls_restrained_S_all 1.026
_refine_ls_R_factor_all 0.0802
_refine_ls_R_factor_gt 0.0565
_refine_ls_shift/su_max 0.000
_refine_ls_shift/su_mean 0.000
_refine_ls_structure_factor_coef Fsqd
_refine_ls_weighting_details 'w=1/[\s^2^(Fo^2^)+(0.0514P)^2^+0.2772P] where P=(Fo^2^+2Fc^2^)/3'
_refine_ls_weighting_scheme calc
_refine_ls_wR_factor_gt 0.1170
_refine_ls_wR_factor_ref 0.1279
_reflns_Friedel_coverage 0.915
_reflns_Friedel_fraction_full 0.998
_reflns_Friedel_fraction_max 0.997
_reflns_number_gt 3566
_reflns_number_total 4617
_reflns_threshold_expression 'I > 2\s(I)'
_cod_data_source_file d3ob01577g2.cif
_cod_data_source_block 30
_cod_depositor_comments 'Adding full bibliography for 7159615--7159624.cif.'
_cod_database_code 7159615
_shelxl_version_number 2014/6
_shelx_space_group_comment
;
The symmetry employed for this shelxl refinement is uniquely defined
by the following loop, which should always be used as a source of
symmetry information in preference to the above space-group names.
They are only intended as comments.
;
_shelx_estimated_absorpt_t_max 0.983
_shelx_estimated_absorpt_t_min 0.973
_olex2_refinement_description
;
1. Fixed Uiso
 At 1.2 times of:
  All C(H) groups, All C(H,H) groups, All O(H) groups
 At 1.5 times of:
  All C(H,H,H) groups
2. Restrained distances
 O4'-C20' \\sim O4-C20
 with sigma of 0.02
 F1'-C21 \\sim F1-C21
 with sigma of 0.02
 F2-C21 \\sim F2'-C21
 with sigma of 0.02
3. Uiso/Uaniso restraints and constraints
Uanis(C20) \\sim Ueq: with sigma of 0.005 and sigma for terminal atoms of 0.01
Uanis(C20') \\sim Ueq: with sigma of 0.001 and sigma for terminal atoms of 0.002
Uanis(O4) = Uanis(O4')
Uanis(C20') = Uanis(C20)
Uanis(F2) = Uanis(F2')
Uanis(F1) = Uanis(F1')
4. Others
 Sof(H7A)=Sof(H21A)=Sof(F1')=Sof(F2')=Sof(O4')=Sof(C20')=Sof(H20')=1-FVAR(1)
 Sof(H7B)=Sof(H21)=Sof(F1)=Sof(F2)=Sof(O4)=Sof(C20)=Sof(H20)=FVAR(1)
5.a Riding coordinates:
 O4(H4)
5.b Ternary CH refined with riding coordinates:
 C5(H5), C7(H7A), C7(H7B), C9(H9), C21(H21A), C21(H21), C20(H20), C20'(H20')
5.c Secondary CH2 refined with riding coordinates:
 C8(H8A,H8B), C10(H10A,H10B), C15(H15A,H15B), C16(H16A,H16B)
5.d Aromatic/amide H refined with riding coordinates:
 C1(H1), C2(H2), C18(H18), C19(H19)
5.e Idealised Me refined as rotating group:
 C17(H17A,H17B,H17C), C22(H22A,H22B,H22C), C23(H23A,H23B,H23C)
;
_olex2_submission_special_instructions 'No special instructions were received'

loop_
_space_group_symop_operation_xyz
'x, y, z'
'-x, y+1/2, -z'

loop_
_atom_site_label
_atom_site_type_symbol
_atom_site_fract_x
_atom_site_fract_y
_atom_site_fract_z
_atom_site_U_iso_or_equiv
_atom_site_adp_type
_atom_site_occupancy
_atom_site_site_symmetry_order
_atom_site_calc_flag
_atom_site_refinement_flags_posn
_atom_site_refinement_flags_adp
_atom_site_refinement_flags_occupancy
_atom_site_disorder_assembly
_atom_site_disorder_group
O1 O -0.1060(3) 0.3294(2) 0.9758(3) 0.0204(7) Uani 1 1 d . . . . .
O2 O 0.1579(3) 0.4127(2) 0.9304(3) 0.0188(6) Uani 1 1 d . . . . .
O3 O 0.4290(3) 0.3971(2) 1.0107(3) 0.0208(7) Uani 1 1 d . . . . .
N1 N 0.0720(4) 0.5734(3) 0.3099(4) 0.0178(7) Uani 1 1 d . . . . .
C1 C -0.2344(5) 0.3640(3) 0.5357(5) 0.0189(9) Uani 1 1 d . . . . .
H1 H -0.3183 0.3441 0.4425 0.023 Uiso 1 1 calc R U . . .
C2 C -0.2467(5) 0.3413(3) 0.6873(5) 0.0188(9) Uani 1 1 d . . . . .
H2 H -0.3432 0.3129 0.6974 0.023 Uiso 1 1 calc R U . . .
C3 C -0.1175(5) 0.3604(3) 0.8232(5) 0.0170(8) Uani 1 1 d . . . . .
C4 C 0.0152(5) 0.4124(3) 0.8046(5) 0.0155(8) Uani 1 1 d . . . . .
C5 C 0.2987(5) 0.5205(3) 0.7949(5) 0.0143(8) Uani 1 1 d . . . . .
H5 H 0.2894 0.5774 0.8675 0.017 Uiso 1 1 calc R U . . .
C6 C 0.2999(5) 0.4172(3) 0.8740(5) 0.0171(8) Uani 1 1 d . . . . .
C7 C 0.4464(5) 0.5356(3) 0.7329(5) 0.0164(8) Uani 1 1 d . . . . .
H7A H 0.5303 0.4835 0.7834 0.020 Uiso 0.352(5) 1 calc R U P A 1
H7B H 0.5151 0.4745 0.7748 0.020 Uiso 0.648(5) 1 calc R U P A 2
C8 C 0.3818(5) 0.5166(3) 0.5489(5) 0.0172(8) Uani 1 1 d . . . . .
H8A H 0.3638 0.5818 0.4889 0.021 Uiso 1 1 calc R U . . .
H8B H 0.4576 0.4742 0.5124 0.021 Uiso 1 1 calc R U . . .
C9 C 0.0951(5) 0.4656(3) 0.3601(5) 0.0166(8) Uani 1 1 d . . . . .
H9 H 0.1385 0.4288 0.2824 0.020 Uiso 1 1 calc R U . . .
C10 C -0.0613(5) 0.4112(3) 0.3618(5) 0.0177(8) Uani 1 1 d . . . . .
H10A H -0.1522 0.4417 0.2768 0.021 Uiso 1 1 calc R U . . .
H10B H -0.0537 0.3387 0.3333 0.021 Uiso 1 1 calc R U . . .
C11 C -0.1012(5) 0.4152(3) 0.5195(5) 0.0165(8) Uani 1 1 d . . . . .
C12 C 0.0139(5) 0.4511(3) 0.6577(5) 0.0151(8) Uani 1 1 d . . . . .
C13 C 0.1511(5) 0.5162(3) 0.6436(5) 0.0150(8) Uani 1 1 d . . . . .
C14 C 0.2238(5) 0.4607(3) 0.5270(5) 0.0164(8) Uani 1 1 d . . . . .
C15 C 0.0941(5) 0.6242(3) 0.5860(4) 0.0150(8) Uani 1 1 d . . . . .
H15A H 0.0296 0.6511 0.6523 0.018 Uiso 1 1 calc R U . . .
H15B H 0.1893 0.6688 0.6033 0.018 Uiso 1 1 calc R U . . .
C16 C -0.0068(5) 0.6297(3) 0.4093(4) 0.0175(8) Uani 1 1 d . . . . .
H16A H -0.1146 0.6004 0.3956 0.021 Uiso 1 1 calc R U . . .
H16B H -0.0209 0.7019 0.3746 0.021 Uiso 1 1 calc R U . . .
C17 C -0.0185(6) 0.5851(4) 0.1406(5) 0.0239(10) Uani 1 1 d . . . . .
H17A H -0.1269 0.5570 0.1206 0.036 Uiso 1 1 calc R U . . .
H17B H 0.0366 0.5486 0.0752 0.036 Uiso 1 1 calc R U . . .
H17C H -0.0262 0.6576 0.1122 0.036 Uiso 1 1 calc R U . . .
C18 C 0.2998(5) 0.3347(3) 0.7522(5) 0.0192(9) Uani 1 1 d . . . . .
H18 H 0.3257 0.2668 0.7892 0.023 Uiso 1 1 calc R U . . .
C19 C 0.2650(5) 0.3535(3) 0.5957(5) 0.0182(8) Uani 1 1 d . . . . .
H19 H 0.2657 0.2987 0.5249 0.022 Uiso 1 1 calc R U . . .
C21 C 0.6900(5) 0.6388(4) 0.7390(5) 0.0240(9) Uani 1 1 d D . . . .
H21A H 0.7529 0.5740 0.7654 0.029 Uiso 0.352(5) 1 calc R U P A 2
H21 H 0.7606 0.5850 0.8058 0.029 Uiso 0.648(5) 1 calc R U P A 1
C22 C -0.2364(5) 0.2690(3) 0.9911(5) 0.0227(10) Uani 1 1 d . . . . .
H22A H -0.2515 0.2098 0.9197 0.034 Uiso 1 1 calc R U . . .
H22B H -0.3349 0.3100 0.9620 0.034 Uiso 1 1 calc R U . . .
H22C H -0.2122 0.2457 1.1023 0.034 Uiso 1 1 calc R U . . .
C23 C 0.4543(5) 0.4720(4) 1.1376(5) 0.0254(10) Uani 1 1 d . . . . .
H23A H 0.3527 0.4843 1.1602 0.038 Uiso 1 1 calc R U . . .
H23B H 0.4924 0.5358 1.1038 0.038 Uiso 1 1 calc R U . . .
H23C H 0.5348 0.4465 1.2347 0.038 Uiso 1 1 calc R U . . .
F1 F 0.7549(10) 0.7364(5) 0.7731(9) 0.0323(17) Uani 0.648(5) 1 d D . P A 1
F2 F 0.671(3) 0.6280(15) 0.5800(13) 0.028(3) Uani 0.648(5) 1 d D . P A 1
O4 O 0.5447(5) 0.6700(3) 0.9255(5) 0.0210(9) Uani 0.648(5) 1 d D . P A 1
H4 H 0.5067 0.7402 0.8907 0.025 Uiso 1 1 d R U . . .
C20 C 0.5219(8) 0.6424(5) 0.7616(8) 0.0151(13) Uani 0.648(5) 1 d D U P A 1
H20 H 0.4516 0.6931 0.6871 0.018 Uiso 0.648(5) 1 calc R U P A 1
F1' F 0.794(2) 0.7126(12) 0.815(2) 0.0323(17) Uani 0.352(5) 1 d D . P A 2
F2' F 0.655(7) 0.649(3) 0.579(2) 0.028(3) Uani 0.352(5) 1 d D . P A 2
O4' O 0.4665(10) 0.7161(6) 0.7703(10) 0.0210(9) Uani 0.352(5) 1 d D . P A 2
C20' C 0.5563(16) 0.6254(10) 0.8044(16) 0.0151(13) Uani 0.352(5) 1 d D U P A 2
H20' H 0.6000 0.6166 0.9234 0.018 Uiso 0.352(5) 1 calc R U P A 2

loop_
_atom_site_aniso_label
_atom_site_aniso_U_11
_atom_site_aniso_U_22
_atom_site_aniso_U_33
_atom_site_aniso_U_23
_atom_site_aniso_U_13
_atom_site_aniso_U_12
O1 0.0188(16) 0.0242(16) 0.0206(15) 0.0011(13) 0.0099(12) -0.0047(13)
O2 0.0133(14) 0.0238(15) 0.0193(14) 0.0022(13) 0.0052(11) -0.0026(12)
O3 0.0169(15) 0.0225(16) 0.0212(15) 0.0044(13) 0.0033(12) 0.0040(12)
N1 0.0211(19) 0.0164(18) 0.0160(17) 0.0030(14) 0.0061(14) 0.0003(14)
C1 0.017(2) 0.015(2) 0.022(2) -0.0009(17) 0.0026(16) -0.0002(16)
C2 0.012(2) 0.015(2) 0.031(2) -0.0002(18) 0.0086(17) -0.0008(16)
C3 0.017(2) 0.0142(19) 0.022(2) 0.0019(16) 0.0097(16) 0.0003(15)
C4 0.015(2) 0.0149(18) 0.0168(19) -0.0024(17) 0.0047(15) -0.0016(16)
C5 0.014(2) 0.0119(18) 0.0166(19) -0.0006(16) 0.0048(15) -0.0012(15)
C6 0.0111(19) 0.019(2) 0.022(2) 0.0044(18) 0.0060(16) 0.0020(16)
C7 0.014(2) 0.0142(19) 0.021(2) -0.0017(16) 0.0060(16) 0.0000(15)
C8 0.015(2) 0.018(2) 0.019(2) -0.0024(17) 0.0055(16) 0.0000(16)
C9 0.014(2) 0.018(2) 0.020(2) -0.0014(17) 0.0081(16) -0.0004(16)
C10 0.020(2) 0.0151(18) 0.0169(19) -0.0004(17) 0.0042(16) -0.0005(17)
C11 0.019(2) 0.0113(18) 0.0203(19) 0.0014(17) 0.0071(16) 0.0019(16)
C12 0.0113(19) 0.0132(18) 0.022(2) -0.0013(16) 0.0076(16) 0.0017(15)
C13 0.014(2) 0.0144(19) 0.0173(19) -0.0006(16) 0.0060(15) 0.0010(15)
C14 0.015(2) 0.0136(19) 0.022(2) 0.0018(17) 0.0071(16) 0.0030(16)
C15 0.014(2) 0.0131(18) 0.0177(19) 0.0007(16) 0.0049(15) 0.0032(15)
C16 0.018(2) 0.0155(19) 0.018(2) 0.0031(17) 0.0040(16) 0.0009(16)
C17 0.024(3) 0.027(2) 0.020(2) 0.0050(19) 0.0065(19) -0.0020(18)
C18 0.015(2) 0.0118(19) 0.031(2) 0.0043(18) 0.0071(17) 0.0016(16)
C19 0.016(2) 0.0148(19) 0.026(2) -0.0003(17) 0.0109(17) 0.0011(16)
C21 0.025(2) 0.023(2) 0.026(2) -0.0013(19) 0.0113(18) -0.0097(18)
C22 0.021(2) 0.025(2) 0.027(2) 0.0046(19) 0.0140(19) -0.0052(18)
C23 0.019(2) 0.034(3) 0.021(2) 0.001(2) 0.0022(17) -0.0005(19)
F1 0.030(4) 0.037(4) 0.031(5) -0.006(3) 0.011(3) -0.021(3)
F2 0.031(6) 0.030(9) 0.0288(15) -0.001(2) 0.0163(17) -0.008(5)
O4 0.020(2) 0.021(2) 0.021(2) -0.0027(17) 0.0068(17) -0.0045(17)
C20 0.0151(17) 0.0146(17) 0.0152(18) 0.0000(12) 0.0042(13) -0.0002(12)
F1' 0.030(4) 0.037(4) 0.031(5) -0.006(3) 0.011(3) -0.021(3)
F2' 0.031(6) 0.030(9) 0.0288(15) -0.001(2) 0.0163(17) -0.008(5)
O4' 0.020(2) 0.021(2) 0.021(2) -0.0027(17) 0.0068(17) -0.0045(17)
C20' 0.0151(17) 0.0146(17) 0.0152(18) 0.0000(12) 0.0042(13) -0.0002(12)

loop_
_atom_type_symbol
_atom_type_description
_atom_type_scat_dispersion_real
_atom_type_scat_dispersion_imag
_atom_type_scat_source
C C 0.0033 0.0016 'International Tables Vol C Tables 4.2.6.8 and 6.1.1.4'
H H 0.0000 0.0000 'International Tables Vol C Tables 4.2.6.8 and 6.1.1.4'
F F 0.0171 0.0103 'International Tables Vol C Tables 4.2.6.8 and 6.1.1.4'
N N 0.0061 0.0033 'International Tables Vol C Tables 4.2.6.8 and 6.1.1.4'
O O 0.0106 0.0060 'International Tables Vol C Tables 4.2.6.8 and 6.1.1.4'

loop_
_geom_angle_atom_site_label_1
_geom_angle_atom_site_label_2
_geom_angle_atom_site_label_3
_geom_angle
_geom_angle_site_symmetry_1
_geom_angle_site_symmetry_3
_geom_angle_publ_flag
C3 O1 C22 115.8(3) . . ?
C4 O2 C6 112.2(3) . . ?
C6 O3 C23 115.0(3) . . ?
C16 N1 C9 110.6(3) . . ?
C17 N1 C9 112.7(3) . . ?
C17 N1 C16 110.2(3) . . ?
C2 C1 H1 119.6 . . ?
C11 C1 H1 119.6 . . ?
C11 C1 C2 120.8(4) . . ?
C1 C2 H2 120.1 . . ?
C3 C2 C1 119.8(4) . . ?
C3 C2 H2 120.1 . . ?
O1 C3 C2 125.3(4) . . ?
O1 C3 C4 116.4(3) . . ?
C2 C3 C4 118.2(4) . . ?
O2 C4 C3 118.9(3) . . ?
C12 C4 O2 119.2(3) . . ?
C12 C4 C3 121.3(3) . . ?
C6 C5 H5 111.4 . . ?
C6 C5 C7 112.5(3) . . ?
C6 C5 C13 104.3(3) . . ?
C7 C5 H5 111.4 . . ?
C13 C5 H5 111.4 . . ?
C13 C5 C7 105.6(3) . . ?
O2 C6 C5 107.5(3) . . ?
O2 C6 C18 112.9(3) . . ?
O3 C6 O2 104.3(3) . . ?
O3 C6 C5 116.8(3) . . ?
O3 C6 C18 107.0(3) . . ?
C5 C6 C18 108.4(3) . . ?
C5 C7 H7A 109.4 . . ?
C5 C7 H7B 103.7 . . ?
C8 C7 C5 105.4(3) . . ?
C8 C7 H7A 109.4 . . ?
C8 C7 H7B 103.7 . . ?
C20 C7 C5 114.8(4) . . ?
C20 C7 H7A 109.4 . . ?
C20 C7 C8 108.4(4) . . ?
C20' C7 C5 116.0(6) . . ?
C20' C7 H7B 103.7 . . ?
C20' C7 C8 122.0(6) . . ?
C7 C8 H8A 111.1 . . ?
C7 C8 H8B 111.1 . . ?
H8A C8 H8B 109.0 . . ?
C14 C8 C7 103.5(3) . . ?
C14 C8 H8A 111.1 . . ?
C14 C8 H8B 111.1 . . ?
N1 C9 H9 107.8 . . ?
N1 C9 C10 113.9(3) . . ?
N1 C9 C14 108.3(3) . . ?
C10 C9 H9 107.8 . . ?
C10 C9 C14 111.1(3) . . ?
C14 C9 H9 107.8 . . ?
C9 C10 H10A 108.2 . . ?
C9 C10 H10B 108.2 . . ?
H10A C10 H10B 107.4 . . ?
C11 C10 C9 116.2(3) . . ?
C11 C10 H10A 108.2 . . ?
C11 C10 H10B 108.2 . . ?
C1 C11 C10 120.5(4) . . ?
C1 C11 C12 118.5(4) . . ?
C12 C11 C10 119.5(4) . . ?
C4 C12 C11 118.8(4) . . ?
C4 C12 C13 120.4(3) . . ?
C11 C12 C13 119.9(4) . . ?
C5 C13 C14 100.4(3) . . ?
C12 C13 C5 115.2(3) . . ?
C12 C13 C14 106.7(3) . . ?
C12 C13 C15 111.3(3) . . ?
C15 C13 C5 110.5(3) . . ?
C15 C13 C14 112.1(3) . . ?
C8 C14 C9 117.8(3) . . ?
C8 C14 C13 103.4(3) . . ?
C8 C14 C19 107.4(3) . . ?
C13 C14 C9 106.2(3) . . ?
C19 C14 C9 115.1(3) . . ?
C19 C14 C13 105.6(3) . . ?
C13 C15 H15A 108.8 . . ?
C13 C15 H15B 108.8 . . ?
H15A C15 H15B 107.7 . . ?
C16 C15 C13 113.8(3) . . ?
C16 C15 H15A 108.8 . . ?
C16 C15 H15B 108.8 . . ?
N1 C16 C15 110.3(3) . . ?
N1 C16 H16A 109.6 . . ?
N1 C16 H16B 109.6 . . ?
C15 C16 H16A 109.6 . . ?
C15 C16 H16B 109.6 . . ?
H16A C16 H16B 108.1 . . ?
N1 C17 H17A 109.5 . . ?
N1 C17 H17B 109.5 . . ?
N1 C17 H17C 109.5 . . ?
H17A C17 H17B 109.5 . . ?
H17A C17 H17C 109.5 . . ?
H17B C17 H17C 109.5 . . ?
C6 C18 H18 118.6 . . ?
C19 C18 C6 122.7(4) . . ?
C19 C18 H18 118.6 . . ?
C14 C19 H19 119.1 . . ?
C18 C19 C14 121.8(4) . . ?
C18 C19 H19 119.1 . . ?
F1 C21 H21 112.7 . . ?
F1 C21 C20 106.6(6) . . ?
F2 C21 H21 112.7 . . ?
F2 C21 F1 103.3(12) . . ?
F2 C21 C20 108.2(13) . . ?
C20 C21 H21 112.7 . . ?
F1' C21 H21A 104.8 . . ?
F1' C21 C20' 112.9(11) . . ?
F2' C21 H21A 104.8 . . ?
F2' C21 F1' 110(3) . . ?
F2' C21 C20' 118(3) . . ?
C20' C21 H21A 104.8 . . ?
O1 C22 H22A 109.5 . . ?
O1 C22 H22B 109.5 . . ?
O1 C22 H22C 109.5 . . ?
H22A C22 H22B 109.5 . . ?
H22A C22 H22C 109.5 . . ?
H22B C22 H22C 109.5 . . ?
O3 C23 H23A 109.5 . . ?
O3 C23 H23B 109.5 . . ?
O3 C23 H23C 109.5 . . ?
H23A C23 H23B 109.5 . . ?
H23A C23 H23C 109.5 . . ?
H23B C23 H23C 109.5 . . ?
C20 O4 H4 89.8 . . ?
C7 C20 C21 109.2(5) . . ?
C7 C20 H20 110.7 . . ?
C21 C20 H20 110.7 . . ?
O4 C20 C7 108.3(5) . . ?
O4 C20 C21 107.0(5) . . ?
O4 C20 H20 110.7 . . ?
C20' O4' H4 92.8 . . ?
C7 C20' H20' 109.2 . . ?
C21 C20' C7 114.2(9) . . ?
C21 C20' H20' 109.2 . . ?
O4' C20' C7 109.0(9) . . ?
O4' C20' C21 106.0(10) . . ?
O4' C20' H20' 109.2 . . ?

loop_
_geom_bond_atom_site_label_1
_geom_bond_atom_site_label_2
_geom_bond_distance
_geom_bond_site_symmetry_2
_geom_bond_publ_flag
O1 C3 1.371(5) . ?
O1 C22 1.427(5) . ?
O2 C4 1.387(5) . ?
O2 C6 1.470(5) . ?
O3 C6 1.394(5) . ?
O3 C23 1.448(5) . ?
N1 C9 1.476(5) . ?
N1 C16 1.465(5) . ?
N1 C17 1.458(5) . ?
C1 H1 0.9500 . ?
C1 C2 1.397(6) . ?
C1 C11 1.389(6) . ?
C2 H2 0.9500 . ?
C2 C3 1.388(5) . ?
C3 C4 1.397(5) . ?
C4 C12 1.380(6) . ?
C5 H5 1.0000 . ?
C5 C6 1.520(6) . ?
C5 C7 1.560(6) . ?
C5 C13 1.539(5) . ?
C6 C18 1.520(6) . ?
C7 H7A 1.0000 . ?
C7 H7B 1.0000 . ?
C7 C8 1.555(5) . ?
C7 C20 1.535(8) . ?
C7 C20' 1.526(14) . ?
C8 H8A 0.9900 . ?
C8 H8B 0.9900 . ?
C8 C14 1.522(6) . ?
C9 H9 1.0000 . ?
C9 C10 1.546(6) . ?
C9 C14 1.547(5) . ?
C10 H10A 0.9900 . ?
C10 H10B 0.9900 . ?
C10 C11 1.526(5) . ?
C11 C12 1.396(6) . ?
C12 C13 1.508(6) . ?
C13 C14 1.541(5) . ?
C13 C15 1.534(5) . ?
C14 C19 1.528(6) . ?
C15 H15A 0.9900 . ?
C15 H15B 0.9900 . ?
C15 C16 1.528(5) . ?
C16 H16A 0.9900 . ?
C16 H16B 0.9900 . ?
C17 H17A 0.9800 . ?
C17 H17B 0.9800 . ?
C17 H17C 0.9800 . ?
C18 H18 0.9500 . ?
C18 C19 1.332(6) . ?
C19 H19 0.9500 . ?
C21 H21A 1.0000 . ?
C21 H21 1.0000 . ?
C21 F1 1.394(8) . ?
C21 F2 1.358(11) . ?
C21 C20 1.542(8) . ?
C21 F1' 1.355(15) . ?
C21 F2' 1.347(19) . ?
C21 C20' 1.462(15) . ?
C22 H22A 0.9800 . ?
C22 H22B 0.9800 . ?
C22 H22C 0.9800 . ?
C23 H23A 0.9800 . ?
C23 H23B 0.9800 . ?
C23 H23C 0.9800 . ?
O4 H4 0.9936 . ?
O4 C20 1.434(8) . ?
C20 H20 1.0000 . ?
O4' H4 1.0517 . ?
O4' C20' 1.405(14) . ?
C20' H20' 1.0000 . ?

loop_
_geom_torsion_atom_site_label_1
_geom_torsion_atom_site_label_2
_geom_torsion_atom_site_label_3
_geom_torsion_atom_site_label_4
_geom_torsion
_geom_torsion_site_symmetry_1
_geom_torsion_site_symmetry_2
_geom_torsion_site_symmetry_3
_geom_torsion_site_symmetry_4
_geom_torsion_publ_flag
O1 C3 C4 O2 12.0(5) . . . . ?
O1 C3 C4 C12 -177.1(4) . . . . ?
O2 C4 C12 C11 153.8(4) . . . . ?
O2 C4 C12 C13 -15.4(6) . . . . ?
O2 C6 C18 C19 104.5(4) . . . . ?
O3 C6 C18 C19 -141.3(4) . . . . ?
N1 C9 C10 C11 -90.7(4) . . . . ?
N1 C9 C14 C8 -50.5(5) . . . . ?
N1 C9 C14 C13 64.8(4) . . . . ?
N1 C9 C14 C19 -178.8(3) . . . . ?
C1 C2 C3 O1 -170.8(4) . . . . ?
C1 C2 C3 C4 7.0(6) . . . . ?
C1 C11 C12 C4 17.0(6) . . . . ?
C1 C11 C12 C13 -173.8(4) . . . . ?
C2 C1 C11 C10 160.8(4) . . . . ?
C2 C1 C11 C12 -5.3(6) . . . . ?
C2 C3 C4 O2 -165.9(4) . . . . ?
C2 C3 C4 C12 5.0(6) . . . . ?
C3 C4 C12 C11 -17.1(6) . . . . ?
C3 C4 C12 C13 173.7(4) . . . . ?
C4 O2 C6 O3 -168.9(3) . . . . ?
C4 O2 C6 C5 66.5(4) . . . . ?
C4 O2 C6 C18 -53.1(4) . . . . ?
C4 C12 C13 C5 9.4(5) . . . . ?
C4 C12 C13 C14 119.9(4) . . . . ?
C4 C12 C13 C15 -117.4(4) . . . . ?
C5 C6 C18 C19 -14.6(5) . . . . ?
C5 C7 C8 C14 -17.3(4) . . . . ?
C5 C7 C20 C21 164.5(4) . . . . ?
C5 C7 C20 O4 48.3(6) . . . . ?
C5 C7 C20' C21 -178.0(6) . . . . ?
C5 C7 C20' O4' -59.6(11) . . . . ?
C5 C13 C14 C8 -46.8(4) . . . . ?
C5 C13 C14 C9 -171.4(3) . . . . ?
C5 C13 C14 C19 65.9(4) . . . . ?
C5 C13 C15 C16 158.5(3) . . . . ?
C6 O2 C4 C3 148.6(4) . . . . ?
C6 O2 C4 C12 -22.5(5) . . . . ?
C6 C5 C7 C8 101.5(4) . . . . ?
C6 C5 C7 C20 -139.3(4) . . . . ?
C6 C5 C7 C20' -120.2(7) . . . . ?
C6 C5 C13 C12 30.8(4) . . . . ?
C6 C5 C13 C14 -83.4(3) . . . . ?
C6 C5 C13 C15 158.0(3) . . . . ?
C6 C18 C19 C14 0.6(6) . . . . ?
C7 C5 C6 O2 178.8(3) . . . . ?
C7 C5 C6 O3 62.0(5) . . . . ?
C7 C5 C6 C18 -58.9(4) . . . . ?
C7 C5 C13 C12 149.5(3) . . . . ?
C7 C5 C13 C14 35.3(4) . . . . ?
C7 C5 C13 C15 -83.3(4) . . . . ?
C7 C8 C14 C9 156.7(3) . . . . ?
C7 C8 C14 C13 40.0(4) . . . . ?
C7 C8 C14 C19 -71.3(4) . . . . ?
C8 C7 C20 C21 -78.0(5) . . . . ?
C8 C7 C20 O4 165.8(4) . . . . ?
C8 C7 C20' C21 -47.2(11) . . . . ?
C8 C7 C20' O4' 71.2(10) . . . . ?
C8 C14 C19 C18 82.3(5) . . . . ?
C9 N1 C16 C15 58.9(4) . . . . ?
C9 C10 C11 C1 -176.5(4) . . . . ?
C9 C10 C11 C12 -10.5(6) . . . . ?
C9 C14 C19 C18 -144.4(4) . . . . ?
C10 C9 C14 C8 -176.2(4) . . . . ?
C10 C9 C14 C13 -61.0(4) . . . . ?
C10 C9 C14 C19 55.4(5) . . . . ?
C10 C11 C12 C4 -149.3(4) . . . . ?
C10 C11 C12 C13 20.0(6) . . . . ?
C11 C1 C2 C3 -6.8(6) . . . . ?
C11 C12 C13 C5 -159.7(4) . . . . ?
C11 C12 C13 C14 -49.1(5) . . . . ?
C11 C12 C13 C15 73.5(5) . . . . ?
C12 C13 C14 C8 -167.3(3) . . . . ?
C12 C13 C14 C9 68.0(4) . . . . ?
C12 C13 C14 C19 -54.6(4) . . . . ?
C12 C13 C15 C16 -72.1(4) . . . . ?
C13 C5 C6 O2 -67.4(4) . . . . ?
C13 C5 C6 O3 175.9(3) . . . . ?
C13 C5 C6 C18 55.0(4) . . . . ?
C13 C5 C7 C8 -11.5(4) . . . . ?
C13 C5 C7 C20 107.7(4) . . . . ?
C13 C5 C7 C20' 126.7(6) . . . . ?
C13 C14 C19 C18 -27.6(5) . . . . ?
C13 C15 C16 N1 -47.9(5) . . . . ?
C14 C9 C10 C11 31.9(5) . . . . ?
C14 C13 C15 C16 47.4(5) . . . . ?
C15 C13 C14 C8 70.5(4) . . . . ?
C15 C13 C14 C9 -54.1(4) . . . . ?
C15 C13 C14 C19 -176.8(3) . . . . ?
C16 N1 C9 C10 54.7(4) . . . . ?
C16 N1 C9 C14 -69.3(4) . . . . ?
C17 N1 C9 C10 -69.0(4) . . . . ?
C17 N1 C9 C14 166.9(3) . . . . ?
C17 N1 C16 C15 -175.9(3) . . . . ?
C22 O1 C3 C2 2.8(6) . . . . ?
C22 O1 C3 C4 -175.0(4) . . . . ?
C23 O3 C6 O2 -63.7(4) . . . . ?
C23 O3 C6 C5 54.8(5) . . . . ?
C23 O3 C6 C18 176.5(3) . . . . ?
F1 C21 C20 C7 -177.5(5) . . . . ?
F1 C21 C20 O4 -60.5(6) . . . . ?
F2 C21 C20 C7 72.0(10) . . . . ?
F2 C21 C20 O4 -171.0(10) . . . . ?
C20 C7 C8 C14 -140.6(4) . . . . ?
F1' C21 C20' C7 -174.0(9) . . . . ?
F1' C21 C20' O4' 65.9(12) . . . . ?
F2' C21 C20' C7 56(2) . . . . ?
F2' C21 C20' O4' -65(2) . . . . ?
C20' C7 C8 C14 -152.4(6) . . . . ?
